data_1512198
loop_
_publ_author_name
'Chen, Bo'
'Ma, Shengming'

_publ_section_title
;
 Tandem Michael addition/cyclization reaction of 2,3-allenoates with
 organozincs: facile synthesis of isocoumarins.
;
_journal_issue 15
_journal_name_full 'Organic letters'
_journal_page_first 3884
_journal_page_last 3887
_journal_paper_doi 10.1021/ol401625t
_journal_volume 15
_journal_year 2013
_chemical_formula_sum 'C20 H18 O3'
_chemical_formula_weight 306.34
_chemical_name_systematic
; 
 ? 
;
_space_group_IT_number 14
_symmetry_cell_setting monoclinic
_symmetry_space_group_name_Hall '-P 2ybc'
_symmetry_space_group_name_H-M 'P 1 21/c 1'
_atom_sites_solution_hydrogens geom
_atom_sites_solution_primary direct
_atom_sites_solution_secondary difmap
_audit_creation_method SHELXL-97
_cell_angle_alpha 90.00
_cell_angle_beta 110.152(5)
_cell_angle_gamma 90.00
_cell_formula_units_Z 8
_cell_length_a 13.1393(16)
_cell_length_b 9.7705(12)
_cell_length_c 27.212(3)
_cell_measurement_temperature 296(2)
_cell_volume 3279.5(7)
_computing_structure_refinement 'SHELXL-97 (Sheldrick, 2008)'
_computing_structure_solution 'SHELXS-97 (Sheldrick, 2008)'
_diffrn_ambient_temperature 296(2)
_diffrn_measured_fraction_theta_full 0.999
_diffrn_measured_fraction_theta_max 0.999
_diffrn_radiation_monochromator graphite
_diffrn_radiation_source 'fine-focus sealed tube'
_diffrn_radiation_type MoK\a
_diffrn_radiation_wavelength 0.71073
_diffrn_reflns_av_R_equivalents 0.0352
_diffrn_reflns_av_sigmaI/netI 0.0242
_diffrn_reflns_limit_h_max 15
_diffrn_reflns_limit_h_min -15
_diffrn_reflns_limit_k_max 11
_diffrn_reflns_limit_k_min -11
_diffrn_reflns_limit_l_max 31
_diffrn_reflns_limit_l_min -32
_diffrn_reflns_number 37301
_diffrn_reflns_theta_full 25.01
_diffrn_reflns_theta_max 25.01
_diffrn_reflns_theta_min 1.65
_exptl_absorpt_coefficient_mu 0.083
_exptl_absorpt_correction_T_max 0.9821
_exptl_absorpt_correction_T_min 0.9709
_exptl_absorpt_correction_type multi-scan
_exptl_crystal_colour colorless
_exptl_crystal_density_diffrn 1.241
_exptl_crystal_density_method 'not measured'
_exptl_crystal_description block
_exptl_crystal_F_000 1296
_exptl_crystal_size_max 0.36
_exptl_crystal_size_mid 0.32
_exptl_crystal_size_min 0.22
_refine_diff_density_max 0.163
_refine_diff_density_min -0.154
_refine_diff_density_rms 0.032
_refine_ls_extinction_method none
_refine_ls_goodness_of_fit_ref 1.025
_refine_ls_hydrogen_treatment constr
_refine_ls_matrix_type full
_refine_ls_number_parameters 421
_refine_ls_number_reflns 5790
_refine_ls_number_restraints 0
_refine_ls_restrained_S_all 1.025
_refine_ls_R_factor_all 0.0638
_refine_ls_R_factor_gt 0.0410
_refine_ls_shift/su_max 0.000
_refine_ls_shift/su_mean 0.000
_refine_ls_structure_factor_coef Fsqd
_refine_ls_weighting_details 'calc w=1/[\s^2^(Fo^2^)+(0.0538P)^2^+0.7828P] where P=(Fo^2^+2Fc^2^)/3'
_refine_ls_weighting_scheme calc
_refine_ls_wR_factor_gt 0.1045
_refine_ls_wR_factor_ref 0.1216
_reflns_number_gt 4152
_reflns_number_total 5790
_reflns_threshold_expression >2sigma(I)
_cod_data_source_file ol401625t_si_002.cif
_cod_data_source_block z
_cod_depositor_comments
;
The following automatic conversions were performed:

'_symmetry_cell_setting' value 'Monoclinic' changed to 'monoclinic'
according to /home/saulius/struct/CIF-dictionaries/cif_core.dic
dictionary named 'cif_core.dic' version 2.4.2 from 2011-04-26.

Automatic conversion script
Id: cif_fix_values 1891 2012-01-12 08:04:46Z andrius 
;
_cod_original_sg_symbol_H-M P2(1)/c
_cod_database_code 1512198

loop_
_symmetry_equiv_pos_as_xyz
'x, y, z'
'-x, y+1/2, -z+1/2'
'-x, -y, -z'
'x, -y-1/2, z-1/2'

loop_
_atom_site_label
_atom_site_type_symbol
_atom_site_fract_x
_atom_site_fract_y
_atom_site_fract_z
_atom_site_U_iso_or_equiv
_atom_site_adp_type
_atom_site_occupancy
_atom_site_symmetry_multiplicity
_atom_site_calc_flag
_atom_site_refinement_flags
O1 O 0.39172(15) -0.72051(15) -0.23443(6) 0.0906(5) Uani 1 1 d .
O2 O 0.35466(12) -0.50427(13) -0.22705(5) 0.0658(4) Uani 1 1 d .
O3 O 0.31214(13) -0.28151(14) -0.22664(5) 0.0784(5) Uani 1 1 d .
C1 C 0.50375(16) -0.74665(19) -0.12392(9) 0.0619(5) Uani 1 1 d .
H1A H 0.4990 -0.8261 -0.1434 0.074 Uiso 1 1 calc R
C2 C 0.55755(17) -0.7482(2) -0.07111(9) 0.0698(6) Uani 1 1 d .
H2A H 0.5892 -0.8287 -0.0546 0.084 Uiso 1 1 calc R
C3 C 0.56472(16) -0.6296(2) -0.04229(8) 0.0622(5) Uani 1 1 d .
H3A H 0.6021 -0.6309 -0.0064 0.075 Uiso 1 1 calc R
C4 C 0.51757(13) -0.50999(18) -0.06586(7) 0.0494(4) Uani 1 1 d .
H4A H 0.5226 -0.4317 -0.0457 0.059 Uiso 1 1 calc R
C5 C 0.46198(12) -0.50495(16) -0.12000(6) 0.0413(4) Uani 1 1 d .
C6 C 0.45591(14) -0.62609(17) -0.14867(7) 0.0488(4) Uani 1 1 d .
C7 C 0.40128(17) -0.62650(19) -0.20479(8) 0.0600(5) Uani 1 1 d .
C8 C 0.36166(15) -0.38837(17) -0.19811(7) 0.0519(4) Uani 1 1 d .
C9 C 0.41276(12) -0.38119(16) -0.14648(6) 0.0415(4) Uani 1 1 d .
C10 C 0.42359(12) -0.24827(16) -0.11793(6) 0.0395(4) Uani 1 1 d .
C11 C 0.52970(12) -0.17770(15) -0.10794(6) 0.0399(4) Uani 1 1 d .
C12 C 0.59660(14) -0.14212(18) -0.05792(7) 0.0508(4) Uani 1 1 d .
H12A H 0.5739 -0.1589 -0.0297 0.061 Uiso 1 1 calc R
C13 C 0.69659(15) -0.08201(19) -0.04943(8) 0.0602(5) Uani 1 1 d .
H13A H 0.7403 -0.0587 -0.0156 0.072 Uiso 1 1 calc R
C14 C 0.73166(15) -0.0565(2) -0.09044(9) 0.0621(5) Uani 1 1 d .
H14A H 0.7987 -0.0157 -0.0846 0.075 Uiso 1 1 calc R
C15 C 0.66705(16) -0.0916(2) -0.14001(8) 0.0635(5) Uani 1 1 d .
H15A H 0.6903 -0.0743 -0.1681 0.076 Uiso 1 1 calc R
C16 C 0.56729(14) -0.15272(18) -0.14880(7) 0.0525(4) Uani 1 1 d .
H16A H 0.5248 -0.1774 -0.1827 0.063 Uiso 1 1 calc R
C17 C 0.34394(13) -0.19867(17) -0.10315(6) 0.0456(4) Uani 1 1 d .
C18 C 0.23977(15) -0.2747(2) -0.11288(9) 0.0693(6) Uani 1 1 d .
H18A H 0.2473 -0.3665 -0.1237 0.104 Uiso 1 1 calc R
H18B H 0.1825 -0.2293 -0.1399 0.104 Uiso 1 1 calc R
H18C H 0.2228 -0.2769 -0.0813 0.104 Uiso 1 1 calc R
C19 C 0.34853(16) -0.0619(2) -0.07733(8) 0.0612(5) Uani 1 1 d .
H19A H 0.4091 -0.0107 -0.0797 0.092 Uiso 1 1 calc R
H19B H 0.3568 -0.0750 -0.0412 0.092 Uiso 1 1 calc R
H19C H 0.2827 -0.0126 -0.0946 0.092 Uiso 1 1 calc R
C20 C 0.2729(3) -0.2873(3) -0.28154(8) 0.1096(10) Uani 1 1 d .
H20A H 0.2427 -0.2002 -0.2954 0.164 Uiso 1 1 calc R
H20B H 0.2177 -0.3564 -0.2930 0.164 Uiso 1 1 calc R
H20C H 0.3312 -0.3094 -0.2938 0.164 Uiso 1 1 calc R
O4 O -0.09022(15) -0.03273(15) -0.24199(6) 0.0838(5) Uani 1 1 d .
O5 O -0.12690(11) -0.24820(12) -0.23260(4) 0.0596(3) Uani 1 1 d .
O6 O -0.16742(13) -0.47094(13) -0.22975(5) 0.0733(4) Uani 1 1 d .
C21 C -0.00006(14) 0.00899(18) -0.13097(8) 0.0545(5) Uani 1 1 d .
H21A H -0.0014 0.0855 -0.1515 0.065 Uiso 1 1 calc R
C22 C 0.04292(15) 0.01862(19) -0.07771(8) 0.0585(5) Uani 1 1 d .
H22A H 0.0715 0.1011 -0.0619 0.070 Uiso 1 1 calc R
C23 C 0.04361(14) -0.09552(19) -0.04746(7) 0.0556(5) Uani 1 1 d .
H23A H 0.0726 -0.0888 -0.0112 0.067 Uiso 1 1 calc R
C24 C 0.00227(13) -0.21840(18) -0.07004(6) 0.0464(4) Uani 1 1 d .
H24A H 0.0030 -0.2935 -0.0489 0.056 Uiso 1 1 calc R
C25 C -0.04106(12) -0.23191(16) -0.12470(6) 0.0392(4) Uani 1 1 d .
C26 C -0.04205(13) -0.11544(17) -0.15482(7) 0.0446(4) Uani 1 1 d .
C27 C -0.08556(16) -0.12231(19) -0.21135(7) 0.0558(5) Uani 1 1 d .
C28 C -0.12458(14) -0.35966(17) -0.20218(7) 0.0493(4) Uani 1 1 d .
C29 C -0.08326(12) -0.35960(16) -0.14987(6) 0.0399(4) Uani 1 1 d .
C30 C -0.07621(13) -0.48829(16) -0.11904(6) 0.0405(4) Uani 1 1 d .
C31 C 0.03298(13) -0.55511(16) -0.10178(6) 0.0419(4) Uani 1 1 d .
C32 C 0.09434(15) -0.57397(18) -0.04948(7) 0.0542(5) Uani 1 1 d .
H32A H 0.0660 -0.5483 -0.0239 0.065 Uiso 1 1 calc R
C33 C 0.19709(16) -0.6303(2) -0.03470(8) 0.0663(6) Uani 1 1 d .
H33A H 0.2373 -0.6416 0.0006 0.080 Uiso 1 1 calc R
C34 C 0.23965(16) -0.6695(2) -0.07182(10) 0.0699(6) Uani 1 1 d .
H34A H 0.3086 -0.7076 -0.0619 0.084 Uiso 1 1 calc R
C35 C 0.18026(16) -0.6522(2) -0.12357(9) 0.0651(5) Uani 1 1 d .
H35A H 0.2088 -0.6796 -0.1489 0.078 Uiso 1 1 calc R
C36 C 0.07843(14) -0.59455(18) -0.13862(7) 0.0521(4) Uani 1 1 d .
H36A H 0.0396 -0.5819 -0.1740 0.063 Uiso 1 1 calc R
C37 C -0.16136(13) -0.53740(17) -0.10863(7) 0.0472(4) Uani 1 1 d .
C38 C -0.15940(16) -0.6697(2) -0.08001(8) 0.0618(5) Uani 1 1 d .
H38A H -0.0914 -0.7151 -0.0740 0.093 Uiso 1 1 calc R
H38B H -0.2174 -0.7275 -0.1007 0.093 Uiso 1 1 calc R
H38C H -0.1682 -0.6510 -0.0471 0.093 Uiso 1 1 calc R
C39 C -0.26869(15) -0.4659(2) -0.12643(9) 0.0675(6) Uani 1 1 d .
H39A H -0.2607 -0.3764 -0.1392 0.101 Uiso 1 1 calc R
H39B H -0.2945 -0.4577 -0.0976 0.101 Uiso 1 1 calc R
H39C H -0.3197 -0.5178 -0.1539 0.101 Uiso 1 1 calc R
C40 C -0.2092(2) -0.4668(2) -0.28505(8) 0.0839(7) Uani 1 1 d .
H40A H -0.2344 -0.5562 -0.2984 0.126 Uiso 1 1 calc R
H40B H -0.1532 -0.4383 -0.2980 0.126 Uiso 1 1 calc R
H40C H -0.2684 -0.4031 -0.2963 0.126 Uiso 1 1 calc R

loop_
_atom_site_aniso_label
_atom_site_aniso_U_11
_atom_site_aniso_U_22
_atom_site_aniso_U_33
_atom_site_aniso_U_23
_atom_site_aniso_U_13
_atom_site_aniso_U_12
O1 0.1399(15) 0.0492(9) 0.0806(10) -0.0172(8) 0.0352(10) 0.0040(9)
O2 0.0878(10) 0.0427(7) 0.0550(8) -0.0070(6) 0.0093(7) 0.0044(7)
O3 0.1097(12) 0.0492(8) 0.0507(8) 0.0005(6) -0.0051(7) 0.0211(8)
C1 0.0696(13) 0.0371(10) 0.0867(15) 0.0074(10) 0.0367(11) 0.0087(9)
C2 0.0725(14) 0.0516(13) 0.0894(16) 0.0259(11) 0.0333(12) 0.0212(10)
C3 0.0622(12) 0.0633(13) 0.0635(12) 0.0207(10) 0.0245(10) 0.0147(10)
C4 0.0474(10) 0.0486(10) 0.0555(10) 0.0083(8) 0.0218(8) 0.0065(8)
C5 0.0347(8) 0.0397(9) 0.0544(10) 0.0049(7) 0.0215(7) 0.0017(7)
C6 0.0486(10) 0.0375(10) 0.0658(11) 0.0034(8) 0.0269(9) 0.0010(8)
C7 0.0741(13) 0.0392(11) 0.0685(13) -0.0065(9) 0.0270(10) 0.0000(9)
C8 0.0604(11) 0.0366(10) 0.0509(10) -0.0019(8) 0.0093(8) 0.0045(8)
C9 0.0393(9) 0.0353(9) 0.0496(9) 0.0010(7) 0.0150(7) 0.0006(7)
C10 0.0404(9) 0.0370(9) 0.0402(8) 0.0043(7) 0.0128(7) 0.0053(7)
C11 0.0404(8) 0.0316(8) 0.0477(9) -0.0001(7) 0.0152(7) 0.0059(7)
C12 0.0488(10) 0.0504(11) 0.0500(10) -0.0017(8) 0.0130(8) 0.0028(8)
C13 0.0474(11) 0.0544(12) 0.0669(12) -0.0076(9) 0.0042(9) -0.0001(9)
C14 0.0447(10) 0.0487(11) 0.0926(16) -0.0033(10) 0.0233(11) -0.0052(9)
C15 0.0633(12) 0.0595(12) 0.0773(14) 0.0050(10) 0.0368(11) -0.0063(10)
C16 0.0531(10) 0.0523(11) 0.0529(10) -0.0014(8) 0.0191(8) -0.0044(9)
C17 0.0443(9) 0.0427(10) 0.0505(9) 0.0056(8) 0.0171(8) 0.0066(8)
C18 0.0497(11) 0.0661(13) 0.1003(16) 0.0057(12) 0.0363(11) 0.0027(10)
C19 0.0645(12) 0.0565(12) 0.0669(12) -0.0035(10) 0.0283(10) 0.0158(10)
C20 0.172(3) 0.0678(16) 0.0551(13) 0.0062(12) -0.0048(15) 0.0215(17)
O4 0.1326(14) 0.0546(9) 0.0666(9) 0.0113(7) 0.0374(9) -0.0125(9)
O5 0.0821(9) 0.0450(7) 0.0451(7) 0.0019(6) 0.0135(6) -0.0083(6)
O6 0.1086(11) 0.0488(8) 0.0461(7) -0.0068(6) 0.0057(7) -0.0189(7)
C21 0.0518(10) 0.0393(10) 0.0737(13) -0.0003(9) 0.0231(9) -0.0049(8)
C22 0.0505(11) 0.0449(11) 0.0751(13) -0.0185(10) 0.0151(9) -0.0066(8)
C23 0.0518(10) 0.0540(12) 0.0559(11) -0.0157(9) 0.0120(8) -0.0017(9)
C24 0.0450(9) 0.0457(10) 0.0480(9) -0.0046(8) 0.0154(8) 0.0004(8)
C25 0.0327(8) 0.0386(9) 0.0476(9) -0.0033(7) 0.0155(7) -0.0004(7)
C26 0.0406(9) 0.0401(9) 0.0557(10) -0.0030(8) 0.0200(8) -0.0031(7)
C27 0.0671(12) 0.0431(11) 0.0601(11) 0.0026(9) 0.0254(10) -0.0050(9)
C28 0.0584(11) 0.0374(10) 0.0480(10) -0.0027(8) 0.0132(8) -0.0058(8)
C29 0.0381(8) 0.0374(9) 0.0450(9) -0.0022(7) 0.0153(7) -0.0017(7)
C30 0.0432(9) 0.0356(9) 0.0424(8) -0.0042(7) 0.0144(7) -0.0036(7)
C31 0.0439(9) 0.0323(8) 0.0493(9) -0.0023(7) 0.0156(7) -0.0052(7)
C32 0.0585(11) 0.0490(11) 0.0522(10) -0.0003(8) 0.0154(9) 0.0036(9)
C33 0.0601(12) 0.0562(12) 0.0665(13) 0.0035(10) 0.0009(10) 0.0056(10)
C34 0.0489(11) 0.0512(12) 0.1036(18) 0.0015(12) 0.0186(12) 0.0069(9)
C35 0.0582(12) 0.0585(13) 0.0869(15) -0.0043(11) 0.0359(11) 0.0046(10)
C36 0.0516(10) 0.0509(11) 0.0561(10) -0.0028(8) 0.0214(9) -0.0005(8)
C37 0.0476(10) 0.0427(10) 0.0542(10) -0.0046(8) 0.0212(8) -0.0043(8)
C38 0.0646(12) 0.0530(12) 0.0727(13) 0.0062(10) 0.0299(10) -0.0105(9)
C39 0.0508(11) 0.0653(13) 0.0934(15) 0.0030(11) 0.0340(11) 0.0010(10)
C40 0.121(2) 0.0645(14) 0.0501(12) -0.0120(10) 0.0083(12) -0.0172(13)

loop_
_atom_type_symbol
_atom_type_description
_atom_type_scat_dispersion_real
_atom_type_scat_dispersion_imag
_atom_type_scat_source
C C 0.0033 0.0016 'International Tables Vol C Tables 4.2.6.8 and 6.1.1.4'
H H 0.0000 0.0000 'International Tables Vol C Tables 4.2.6.8 and 6.1.1.4'
O O 0.0106 0.0060 'International Tables Vol C Tables 4.2.6.8 and 6.1.1.4'

loop_
_geom_angle_atom_site_label_1
_geom_angle_atom_site_label_2
_geom_angle_atom_site_label_3
_geom_angle
C8 O2 C7 122.16(14)
C8 O3 C20 121.08(16)
C2 C1 C6 120.11(19)
C2 C1 H1A 119.9
C6 C1 H1A 119.9
C1 C2 C3 119.73(18)
C1 C2 H2A 120.1
C3 C2 H2A 120.1
C4 C3 C2 121.08(19)
C4 C3 H3A 119.5
C2 C3 H3A 119.5
C3 C4 C5 120.56(18)
C3 C4 H4A 119.7
C5 C4 H4A 119.7
C4 C5 C6 117.61(15)
C4 C5 C9 122.44(15)
C6 C5 C9 119.94(15)
C1 C6 C5 120.91(17)
C1 C6 C7 118.99(17)
C5 C6 C7 120.09(15)
O1 C7 O2 116.02(18)
O1 C7 C6 127.64(18)
O2 C7 C6 116.35(15)
O3 C8 C9 122.76(15)
O3 C8 O2 113.11(14)
C9 C8 O2 124.12(15)
C8 C9 C5 117.31(15)
C8 C9 C10 121.09(14)
C5 C9 C10 121.52(14)
C17 C10 C11 123.85(15)
C17 C10 C9 121.86(15)
C11 C10 C9 114.28(13)
C16 C11 C12 117.58(16)
C16 C11 C10 120.26(15)
C12 C11 C10 122.05(15)
C13 C12 C11 120.99(17)
C13 C12 H12A 119.5
C11 C12 H12A 119.5
C14 C13 C12 120.51(18)
C14 C13 H13A 119.7
C12 C13 H13A 119.7
C15 C14 C13 119.32(18)
C15 C14 H14A 120.3
C13 C14 H14A 120.3
C14 C15 C16 120.52(18)
C14 C15 H15A 119.7
C16 C15 H15A 119.7
C15 C16 C11 121.06(17)
C15 C16 H16A 119.5
C11 C16 H16A 119.5
C10 C17 C18 122.01(16)
C10 C17 C19 123.71(16)
C18 C17 C19 114.25(15)
C17 C18 H18A 109.5
C17 C18 H18B 109.5
H18A C18 H18B 109.5
C17 C18 H18C 109.5
H18A C18 H18C 109.5
H18B C18 H18C 109.5
C17 C19 H19A 109.5
C17 C19 H19B 109.5
H19A C19 H19B 109.5
C17 C19 H19C 109.5
H19A C19 H19C 109.5
H19B C19 H19C 109.5
O3 C20 H20A 109.5
O3 C20 H20B 109.5
H20A C20 H20B 109.5
O3 C20 H20C 109.5
H20A C20 H20C 109.5
H20B C20 H20C 109.5
C28 O5 C27 122.13(13)
C28 O6 C40 120.70(15)
C22 C21 C26 120.33(17)
C22 C21 H21A 119.8
C26 C21 H21A 119.8
C21 C22 C23 119.43(17)
C21 C22 H22A 120.3
C23 C22 H22A 120.3
C24 C23 C22 121.19(17)
C24 C23 H23A 119.4
C22 C23 H23A 119.4
C23 C24 C25 120.67(17)
C23 C24 H24A 119.7
C25 C24 H24A 119.7
C26 C25 C24 117.55(15)
C26 C25 C29 120.11(14)
C24 C25 C29 122.34(15)
C21 C26 C25 120.82(16)
C21 C26 C27 118.81(16)
C25 C26 C27 120.37(15)
O4 C27 O5 116.08(17)
O4 C27 C26 127.89(17)
O5 C27 C26 116.03(15)
O6 C28 C29 122.56(15)
O6 C28 O5 113.21(14)
C29 C28 O5 124.23(15)
C28 C29 C25 117.09(15)
C28 C29 C30 121.35(14)
C25 C29 C30 121.49(13)
C37 C30 C29 121.78(15)
C37 C30 C31 124.03(15)
C29 C30 C31 114.19(13)
C32 C31 C36 117.56(16)
C32 C31 C30 122.41(15)
C36 C31 C30 119.96(15)
C33 C32 C31 121.06(18)
C33 C32 H32A 119.5
C31 C32 H32A 119.5
C34 C33 C32 120.22(19)
C34 C33 H33A 119.9
C32 C33 H33A 119.9
C35 C34 C33 119.59(19)
C35 C34 H34A 120.2
C33 C34 H34A 120.2
C34 C35 C36 120.57(19)
C34 C35 H35A 119.7
C36 C35 H35A 119.7
C35 C36 C31 120.99(18)
C35 C36 H36A 119.5
C31 C36 H36A 119.5
C30 C37 C39 121.93(16)
C30 C37 C38 123.55(16)
C39 C37 C38 114.49(15)
C37 C38 H38A 109.5
C37 C38 H38B 109.5
H38A C38 H38B 109.5
C37 C38 H38C 109.5
H38A C38 H38C 109.5
H38B C38 H38C 109.5
C37 C39 H39A 109.5
C37 C39 H39B 109.5
H39A C39 H39B 109.5
C37 C39 H39C 109.5
H39A C39 H39C 109.5
H39B C39 H39C 109.5
O6 C40 H40A 109.5
O6 C40 H40B 109.5
H40A C40 H40B 109.5
O6 C40 H40C 109.5
H40A C40 H40C 109.5
H40B C40 H40C 109.5

loop_
_geom_bond_atom_site_label_1
_geom_bond_atom_site_label_2
_geom_bond_distance
O1 C7 1.200(2)
O2 C8 1.364(2)
O2 C7 1.383(2)
O3 C8 1.330(2)
O3 C20 1.404(2)
C1 C2 1.366(3)
C1 C6 1.394(2)
C1 H1A 0.9300
C2 C3 1.385(3)
C2 H2A 0.9300
C3 C4 1.374(2)
C3 H3A 0.9300
C4 C5 1.402(2)
C4 H4A 0.9300
C5 C6 1.405(2)
C5 C9 1.442(2)
C6 C7 1.446(3)
C8 C9 1.334(2)
C9 C10 1.495(2)
C10 C17 1.335(2)
C10 C11 1.494(2)
C11 C16 1.385(2)
C11 C12 1.386(2)
C12 C13 1.384(3)
C12 H12A 0.9300
C13 C14 1.369(3)
C13 H13A 0.9300
C14 C15 1.367(3)
C14 H14A 0.9300
C15 C16 1.384(3)
C15 H15A 0.9300
C16 H16A 0.9300
C17 C18 1.498(2)
C17 C19 1.501(2)
C18 H18A 0.9600
C18 H18B 0.9600
C18 H18C 0.9600
C19 H19A 0.9600
C19 H19B 0.9600
C19 H19C 0.9600
C20 H20A 0.9600
C20 H20B 0.9600
C20 H20C 0.9600
O4 C27 1.196(2)
O5 C28 1.362(2)
O5 C27 1.388(2)
O6 C28 1.331(2)
O6 C40 1.414(2)
C21 C22 1.365(3)
C21 C26 1.399(2)
C21 H21A 0.9300
C22 C23 1.384(3)
C22 H22A 0.9300
C23 C24 1.373(2)
C23 H23A 0.9300
C24 C25 1.404(2)
C24 H24A 0.9300
C25 C26 1.400(2)
C25 C29 1.439(2)
C26 C27 1.446(2)
C28 C29 1.337(2)
C29 C30 1.496(2)
C30 C37 1.334(2)
C30 C31 1.497(2)
C31 C32 1.385(2)
C31 C36 1.386(2)
C32 C33 1.383(3)
C32 H32A 0.9300
C33 C34 1.367(3)
C33 H33A 0.9300
C34 C35 1.365(3)
C34 H34A 0.9300
C35 C36 1.378(3)
C35 H35A 0.9300
C36 H36A 0.9300
C37 C39 1.497(2)
C37 C38 1.505(2)
C38 H38A 0.9600
C38 H38B 0.9600
C38 H38C 0.9600
C39 H39A 0.9600
C39 H39B 0.9600
C39 H39C 0.9600
C40 H40A 0.9600
C40 H40B 0.9600
C40 H40C 0.9600

loop_
_geom_torsion_atom_site_label_1
_geom_torsion_atom_site_label_2
_geom_torsion_atom_site_label_3
_geom_torsion_atom_site_label_4
_geom_torsion
C6 C1 C2 C3 -0.2(3)
C1 C2 C3 C4 0.7(3)
C2 C3 C4 C5 -0.8(3)
C3 C4 C5 C6 0.5(2)
C3 C4 C5 C9 -179.00(16)
C2 C1 C6 C5 -0.1(3)
C2 C1 C6 C7 178.78(18)
C4 C5 C6 C1 -0.1(2)
C9 C5 C6 C1 179.43(15)
C4 C5 C6 C7 -178.89(16)
C9 C5 C6 C7 0.6(2)
C8 O2 C7 O1 -178.39(18)
C8 O2 C7 C6 1.5(3)
C1 C6 C7 O1 -0.6(3)
C5 C6 C7 O1 178.2(2)
C1 C6 C7 O2 179.48(16)
C5 C6 C7 O2 -1.7(3)
C20 O3 C8 C9 170.7(2)
C20 O3 C8 O2 -9.2(3)
C7 O2 C8 O3 179.69(17)
C7 O2 C8 C9 -0.2(3)
O3 C8 C9 C5 179.18(16)
O2 C8 C9 C5 -0.9(3)
O3 C8 C9 C10 -4.1(3)
O2 C8 C9 C10 175.76(16)
C4 C5 C9 C8 -179.84(16)
C6 C5 C9 C8 0.7(2)
C4 C5 C9 C10 3.5(2)
C6 C5 C9 C10 -175.99(14)
C8 C9 C10 C17 82.2(2)
C5 C9 C10 C17 -101.24(18)
C8 C9 C10 C11 -97.59(19)
C5 C9 C10 C11 78.97(18)
C17 C10 C11 C16 -126.89(18)
C9 C10 C11 C16 52.9(2)
C17 C10 C11 C12 56.9(2)
C9 C10 C11 C12 -123.34(16)
C16 C11 C12 C13 0.9(2)
C10 C11 C12 C13 177.25(16)
C11 C12 C13 C14 -0.1(3)
C12 C13 C14 C15 -0.3(3)
C13 C14 C15 C16 -0.2(3)
C14 C15 C16 C11 1.1(3)
C12 C11 C16 C15 -1.4(3)
C10 C11 C16 C15 -177.81(16)
C11 C10 C17 C18 -178.51(16)
C9 C10 C17 C18 1.7(2)
C11 C10 C17 C19 3.6(3)
C9 C10 C17 C19 -176.16(15)
C26 C21 C22 C23 -0.6(3)
C21 C22 C23 C24 0.3(3)
C22 C23 C24 C25 0.6(3)
C23 C24 C25 C26 -1.1(2)
C23 C24 C25 C29 178.79(15)
C22 C21 C26 C25 0.1(3)
C22 C21 C26 C27 -179.16(17)
C24 C25 C26 C21 0.7(2)
C29 C25 C26 C21 -179.16(15)
C24 C25 C26 C27 -179.99(15)
C29 C25 C26 C27 0.1(2)
C28 O5 C27 O4 178.57(18)
C28 O5 C27 C26 -1.4(2)
C21 C26 C27 O4 0.6(3)
C25 C26 C27 O4 -178.7(2)
C21 C26 C27 O5 -179.42(15)
C25 C26 C27 O5 1.3(2)
C40 O6 C28 C29 -179.34(19)
C40 O6 C28 O5 0.3(3)
C27 O5 C28 O6 -179.62(16)
C27 O5 C28 C29 0.0(3)
O6 C28 C29 C25 -178.94(16)
O5 C28 C29 C25 1.4(3)
O6 C28 C29 C30 4.0(3)
O5 C28 C29 C30 -175.58(15)
C26 C25 C29 C28 -1.5(2)
C24 C25 C29 C28 178.65(15)
C26 C25 C29 C30 175.54(14)
C24 C25 C29 C30 -4.3(2)
C28 C29 C30 C37 -81.2(2)
C25 C29 C30 C37 101.89(19)
C28 C29 C30 C31 98.43(18)
C25 C29 C30 C31 -78.46(18)
C37 C30 C31 C32 -61.7(2)
C29 C30 C31 C32 118.69(17)
C37 C30 C31 C36 121.54(19)
C29 C30 C31 C36 -58.1(2)
C36 C31 C32 C33 -0.1(3)
C30 C31 C32 C33 -176.98(16)
C31 C32 C33 C34 -0.5(3)
C32 C33 C34 C35 0.2(3)
C33 C34 C35 C36 0.6(3)
C34 C35 C36 C31 -1.2(3)
C32 C31 C36 C35 1.0(3)
C30 C31 C36 C35 177.91(16)
C29 C30 C37 C39 -0.9(3)
C31 C30 C37 C39 179.48(16)
C29 C30 C37 C38 177.01(15)
C31 C30 C37 C38 -2.6(3)
